data_4100268
_journal_name_full 'Journal of the American Chemical Society'
_journal_year 2005
_chemical_formula_sum 'C26 H30 B10 N2 Zr'
_chemical_formula_weight 569.84
_space_group_IT_number 19
_symmetry_cell_setting orthorhombic
_symmetry_space_group_name_Hall 'P 2ac 2ab'
_symmetry_space_group_name_H-M 'P 21 21 21'
_cell_angle_alpha 90.00
_cell_angle_beta 90.00
_cell_angle_gamma 90.00
_cell_formula_units_Z 4
_cell_length_a 11.009(2)
_cell_length_b 11.266(2)
_cell_length_c 22.931(5)
_cell_measurement_temperature 293(2)
_cell_volume 2844.2(10)
_diffrn_ambient_temperature 293(2)
_exptl_crystal_density_diffrn 1.331
_cod_depositor_comments
;
The following automatic conversions were performed:
'_symmetry_cell_setting' value 'ORTHORHOMBIC' changed to 'orthorhombic'
according to '/home/saulius/struct/CIF-dictionaries/cif_core.dic'
dictionary named 'cif_core.dic' version 2.4.1 from 2010-06-29.

Automatic conversion script
Id: cif_fix_enum 1527 2010-12-29 10:47:43Z saulius 
;
_cod_database_code 4100268

loop_
_symmetry_equiv_pos_as_xyz
'x, y, z'
'-x+1/2, -y, z+1/2'
'-x, y+1/2, -z+1/2'
'x+1/2, -y+1/2, -z'

loop_
_atom_site_label
_atom_site_type_symbol
_atom_site_fract_x
_atom_site_fract_y
_atom_site_fract_z
_atom_site_U_iso_or_equiv
_atom_site_adp_type
_atom_site_occupancy
_atom_site_symmetry_multiplicity
_atom_site_calc_flag
_atom_site_refinement_flags
_atom_site_disorder_assembly
_atom_site_disorder_group
Zr1 Zr 0.24421(3) 0.45287(3) 0.666304(13) 0.04398(11) Uani 1 1 d . . .
N1 N 0.3246(3) 0.4369(3) 0.76215(13) 0.0565(8) Uani 1 1 d . . .
N2 N 0.2946(2) 0.4763(3) 0.57493(12) 0.0482(7) Uani 1 1 d . . .
C1 C 0.5135(3) 0.4715(3) 0.59019(14) 0.0473(8) Uani 1 1 d . . .
C2 C 0.4687(3) 0.4557(3) 0.65978(14) 0.0452(7) Uani 1 1 d . . .
C11 C 0.1504(5) 0.6149(4) 0.7314(2) 0.0731(12) Uani 1 1 d . . .
H11A H 0.1424 0.6118 0.7739 0.088 Uiso 1 1 calc R . .
C12 C 0.0602(4) 0.5840(4) 0.6907(3) 0.0755(14) Uani 1 1 d . . .
H12A H -0.0215 0.5554 0.7001 0.091 Uiso 1 1 calc R . .
C13 C 0.1017(4) 0.6160(4) 0.6350(2) 0.0736(13) Uani 1 1 d . . .
H13A H 0.0528 0.6164 0.5993 0.088 Uiso 1 1 calc R . .
C14 C 0.2148(4) 0.6694(3) 0.6418(2) 0.0686(14) Uani 1 1 d . . .
H14A H 0.2587 0.7126 0.6113 0.082 Uiso 1 1 calc R . .
C15 C 0.2457(6) 0.6680(3) 0.70035(19) 0.0684(10) Uani 1 1 d . . .
H15A H 0.3152 0.7092 0.7177 0.082 Uiso 1 1 calc R . .
C21 C 0.3985(3) 0.4852(3) 0.55167(15) 0.0459(8) Uani 1 1 d . . .
C22 C 0.4200(3) 0.5216(3) 0.48908(15) 0.0472(8) Uani 1 1 d . . .
C23 C 0.3870(4) 0.6366(4) 0.47252(18) 0.0625(10) Uani 1 1 d . . .
H23A H 0.3522 0.6875 0.4998 0.075 Uiso 1 1 calc R . .
C24 C 0.4056(5) 0.6755(4) 0.4160(2) 0.0724(12) Uani 1 1 d . . .
H24A H 0.3826 0.7520 0.4053 0.087 Uiso 1 1 calc R . .
C25 C 0.4578(4) 0.6018(5) 0.3756(2) 0.0732(14) Uani 1 1 d . . .
H25A H 0.4722 0.6290 0.3380 0.088 Uiso 1 1 calc R . .
C26 C 0.4885(5) 0.4894(5) 0.3904(2) 0.0788(14) Uani 1 1 d . . .
H26A H 0.5213 0.4386 0.3625 0.095 Uiso 1 1 calc R . .
C27 C 0.4708(4) 0.4496(4) 0.44804(17) 0.0675(11) Uani 1 1 d . . .
H27A H 0.4940 0.3730 0.4582 0.081 Uiso 1 1 calc R . .
C31 C 0.1585(4) 0.2624(4) 0.71158(18) 0.0656(11) Uani 1 1 d . . .
H31A H 0.1543 0.2450 0.7534 0.079 Uiso 1 1 calc R . .
C32 C 0.0643(4) 0.3108(4) 0.6780(2) 0.0675(11) Uani 1 1 d . . .
H32A H -0.0167 0.3321 0.6923 0.081 Uiso 1 1 calc R . .
C33 C 0.1006(4) 0.3076(4) 0.61946(19) 0.0613(11) Uani 1 1 d . . .
H33A H 0.0482 0.3245 0.5859 0.074 Uiso 1 1 calc R . .
C34 C 0.2164(4) 0.2544(3) 0.61671(18) 0.0614(11) Uani 1 1 d . . .
H34A H 0.2577 0.2283 0.5811 0.074 Uiso 1 1 calc R . .
C35 C 0.2527(5) 0.2283(3) 0.67402(17) 0.0622(9) Uani 1 1 d . . .
H35A H 0.3242 0.1816 0.6851 0.075 Uiso 1 1 calc R . .
C41 C 0.3748(3) 0.4441(4) 0.80571(16) 0.0545(9) Uani 1 1 d . . .
C42 C 0.4389(3) 0.4571(4) 0.86065(16) 0.0535(9) Uani 1 1 d . . .
C43 C 0.5654(3) 0.4420(4) 0.86277(17) 0.0608(10) Uani 1 1 d . . .
H43A H 0.6084 0.4227 0.8292 0.073 Uiso 1 1 calc R . .
C44 C 0.6252(4) 0.4561(5) 0.91520(18) 0.0741(12) Uani 1 1 d . . .
H44A H 0.7090 0.4464 0.9172 0.089 Uiso 1 1 calc R . .
C45 C 0.5600(5) 0.4847(5) 0.9649(2) 0.0866(16) Uani 1 1 d . . .
H45A H 0.6007 0.4942 1.0001 0.104 Uiso 1 1 calc R . .
C46 C 0.4353(5) 0.4994(6) 0.9630(2) 0.093(2) Uani 1 1 d . . .
H46A H 0.3926 0.5172 0.9968 0.112 Uiso 1 1 calc R . .
C47 C 0.3742(4) 0.4874(5) 0.91027(17) 0.0749(14) Uani 1 1 d . . .
H47A H 0.2908 0.4996 0.9083 0.090 Uiso 1 1 calc R . .
B3 B 0.5319(4) 0.3368(4) 0.62208(18) 0.0520(10) Uani 1 1 d . . .
H3 H 0.4794 0.2571 0.6105 0.062 Uiso 1 1 calc R . .
B4 B 0.6452(4) 0.3961(5) 0.5744(2) 0.0617(12) Uani 1 1 d . . .
H4 H 0.6665 0.3545 0.5323 0.074 Uiso 1 1 calc R . .
B5 B 0.6457(4) 0.5506(5) 0.5823(2) 0.0616(11) Uani 1 1 d . . .
H5 H 0.6672 0.6087 0.5452 0.074 Uiso 1 1 calc R . .
B6 B 0.5320(4) 0.5888(4) 0.63571(18) 0.0530(10) Uani 1 1 d . . .
H6 H 0.4795 0.6717 0.6331 0.064 Uiso 1 1 calc R . .
B7 B 0.5762(4) 0.3691(5) 0.69488(19) 0.0546(11) Uani 1 1 d . . .
H7 H 0.5534 0.3094 0.7312 0.066 Uiso 1 1 calc R . .
B8 B 0.6886(4) 0.3309(5) 0.6421(2) 0.0637(13) Uani 1 1 d . . .
H8 H 0.7389 0.2467 0.6442 0.076 Uiso 1 1 calc R . .
B9 B 0.7575(5) 0.4654(5) 0.61763(18) 0.0685(12) Uani 1 1 d . . .
H9 H 0.8532 0.4686 0.6039 0.082 Uiso 1 1 calc R . .
B10 B 0.6891(4) 0.5858(5) 0.65558(18) 0.0630(13) Uani 1 1 d . . .
H10 H 0.7395 0.6673 0.6663 0.076 Uiso 1 1 calc R . .
B11 B 0.5769(4) 0.5256(4) 0.70331(19) 0.0533(11) Uani 1 1 d . . .
H11 H 0.5546 0.5680 0.7452 0.064 Uiso 1 1 calc R . .
B12 B 0.7167(4) 0.4488(5) 0.6926(2) 0.0631(12) Uani 1 1 d . . .
H12 H 0.7853 0.4411 0.7272 0.076 Uiso 1 1 calc R . .

loop_
_atom_site_aniso_label
_atom_site_aniso_U_11
_atom_site_aniso_U_22
_atom_site_aniso_U_33
_atom_site_aniso_U_23
_atom_site_aniso_U_13
_atom_site_aniso_U_12
Zr1 0.03672(15) 0.05147(17) 0.04374(17) -0.00238(15) -0.00293(18) -0.00033(19)
N1 0.0446(16) 0.079(2) 0.0455(17) 0.0013(17) -0.0005(14) -0.0044(16)
N2 0.0420(15) 0.0527(18) 0.0499(16) 0.0004(15) -0.0048(12) -0.0008(11)
C1 0.0400(17) 0.062(2) 0.0403(17) -0.0016(18) -0.0025(14) -0.0005(16)
C2 0.0391(15) 0.0561(19) 0.0406(17) 0.0032(19) -0.0029(13) -0.0012(16)
C11 0.076(3) 0.075(3) 0.068(3) -0.013(2) 0.011(2) 0.014(2)
C12 0.039(2) 0.071(3) 0.116(4) -0.020(3) 0.004(2) 0.0087(19)
C13 0.065(3) 0.073(3) 0.083(3) -0.014(3) -0.020(3) 0.026(2)
C14 0.080(4) 0.047(2) 0.078(3) 0.000(2) 0.008(2) 0.0144(19)
C15 0.059(2) 0.058(2) 0.088(3) -0.025(2) -0.011(3) 0.001(3)
C21 0.0450(18) 0.049(2) 0.0434(18) -0.0025(16) -0.0086(15) 0.0027(15)
C22 0.0437(17) 0.056(2) 0.0417(19) 0.0035(17) -0.0040(15) -0.0002(16)
C23 0.069(3) 0.061(2) 0.058(2) 0.002(2) -0.003(2) 0.000(2)
C24 0.083(3) 0.066(3) 0.068(3) 0.018(3) -0.003(2) -0.004(2)
C25 0.072(3) 0.099(4) 0.049(3) 0.024(3) 0.001(2) 0.004(3)
C26 0.087(3) 0.100(4) 0.050(2) -0.002(3) 0.006(2) 0.019(3)
C27 0.089(3) 0.068(3) 0.046(2) 0.003(2) 0.003(2) 0.022(3)
C31 0.069(3) 0.069(3) 0.060(2) 0.015(2) -0.007(2) -0.015(2)
C32 0.048(2) 0.066(2) 0.088(3) 0.001(2) 0.006(2) -0.0096(18)
C33 0.053(2) 0.065(3) 0.066(3) 0.002(2) -0.021(2) -0.0154(19)
C34 0.065(3) 0.053(2) 0.066(2) -0.015(2) 0.0009(19) -0.0097(18)
C35 0.0558(19) 0.0493(18) 0.082(3) 0.0089(18) -0.007(3) 0.000(2)
C41 0.0480(19) 0.070(2) 0.046(2) 0.000(2) 0.0028(16) -0.0079(19)
C42 0.054(2) 0.064(2) 0.0425(19) 0.004(2) -0.0044(16) -0.008(2)
C43 0.053(2) 0.074(3) 0.055(2) -0.002(2) -0.0038(17) 0.001(2)
C44 0.060(2) 0.092(3) 0.070(3) 0.003(3) -0.018(2) -0.002(2)
C45 0.089(3) 0.119(4) 0.052(3) -0.003(3) -0.020(2) -0.010(3)
C46 0.081(3) 0.147(6) 0.052(3) -0.012(3) 0.005(2) -0.010(3)
C47 0.061(3) 0.113(4) 0.051(2) -0.002(3) -0.0018(19) -0.010(2)
B3 0.046(2) 0.061(3) 0.049(2) -0.002(2) -0.0001(18) 0.009(2)
B4 0.043(2) 0.089(4) 0.053(2) 0.000(3) 0.007(2) 0.009(2)
B5 0.047(2) 0.088(3) 0.050(2) 0.005(3) -0.0006(18) -0.013(3)
B6 0.052(2) 0.059(3) 0.048(2) 0.003(2) -0.0055(19) -0.0099(19)
B7 0.041(2) 0.074(3) 0.049(2) 0.008(2) -0.0037(18) 0.006(2)
B8 0.044(2) 0.087(4) 0.060(3) 0.004(3) -0.002(2) 0.014(2)
B9 0.042(2) 0.108(4) 0.056(2) 0.002(2) -0.003(2) -0.005(4)
B10 0.048(2) 0.092(3) 0.049(3) 0.007(2) -0.0065(19) -0.018(2)
B11 0.044(2) 0.072(3) 0.044(2) 0.002(2) -0.0053(17) -0.010(2)
B12 0.043(2) 0.096(3) 0.051(2) 0.003(3) -0.0030(16) -0.001(2)

loop_
_geom_bond_atom_site_label_1
_geom_bond_atom_site_label_2
_geom_bond_distance
_geom_bond_site_symmetry_2
_geom_bond_publ_flag
Zr1 N2 2.183(3) . ?
Zr1 N1 2.376(3) . ?
Zr1 C2 2.476(3) . ?
Zr1 C33 2.516(4) . ?
Zr1 C13 2.521(4) . ?
Zr1 C14 2.524(4) . ?
Zr1 C34 2.527(4) . ?
Zr1 C35 2.538(3) . ?
Zr1 C15 2.547(4) . ?
Zr1 C32 2.561(4) . ?
Zr1 C31 2.564(4) . ?
Zr1 C12 2.568(4) . ?
N1 C41 1.144(4) . ?
N2 C21 1.266(4) . ?
C1 C21 1.552(5) . ?
C1 C2 1.680(5) . ?
C1 B3 1.696(6) . ?
C1 B6 1.697(6) . ?
C1 B5 1.716(6) . ?
C1 B4 1.718(6) . ?
C2 B7 1.732(5) . ?
C2 B3 1.739(6) . ?
C2 B11 1.742(5) . ?
C2 B6 1.743(6) . ?
C11 C15 1.402(7) . ?
C11 C12 1.407(7) . ?
C12 C13 1.402(7) . ?
C13 C14 1.392(7) . ?
C14 C15 1.384(6) . ?
C21 C22 1.511(5) . ?
C22 C27 1.362(5) . ?
C22 C23 1.398(6) . ?
C23 C24 1.385(6) . ?
C24 C25 1.369(7) . ?
C25 C26 1.353(7) . ?
C26 C27 1.410(6) . ?
C31 C32 1.402(6) . ?
C31 C35 1.402(6) . ?
C32 C33 1.401(6) . ?
C33 C34 1.410(6) . ?
C34 C35 1.405(5) . ?
C41 C42 1.451(5) . ?
C42 C47 1.385(6) . ?
C42 C43 1.403(5) . ?
C43 C44 1.380(5) . ?
C44 C45 1.384(7) . ?
C45 C46 1.383(8) . ?
C46 C47 1.389(6) . ?
B3 B7 1.777(6) . ?
B3 B8 1.787(6) . ?
B3 B4 1.788(6) . ?
B4 B5 1.750(8) . ?
B4 B9 1.766(7) . ?
B4 B8 1.783(7) . ?
B5 B9 1.759(7) . ?
B5 B10 1.792(6) . ?
B5 B6 1.803(6) . ?
B6 B11 1.776(6) . ?
B6 B10 1.790(6) . ?
B7 B11 1.774(7) . ?
B7 B8 1.783(6) . ?
B7 B12 1.789(6) . ?
B8 B9 1.784(7) . ?
B8 B12 1.788(8) . ?
B9 B10 1.779(7) . ?
B9 B12 1.786(7) . ?
B10 B11 1.785(6) . ?
B10 B12 1.787(8) . ?
B11 B12 1.783(6) . ?
